data_2210385
loop_
_publ_author_name
'S. Athimoolam'
'S. Natarajan'

_publ_section_title
;
 Pyridoxinium nitrate
;
_journal_coeditor_code SJ2104
_journal_issue 9
_journal_name_full 'Acta Crystallographica Section E'
_journal_page_first o4027
_journal_page_last o4029
_journal_paper_doi 10.1107/S1600536806031965
_journal_volume 62
_journal_year 2006
_chemical_formula_iupac 'C8 H12 N O3 +, N O3 -'
_chemical_formula_moiety 'C8 H12 N O3 +, N O3 -'
_chemical_formula_sum 'C8 H12 N2 O6'
_chemical_formula_weight 232.20
_chemical_name_common 'Pyridoxinium Nitrate'
_chemical_name_systematic
;
Pyridoxinium nitrate
;
_space_group_IT_number 15
_symmetry_cell_setting monoclinic
_symmetry_space_group_name_Hall '-C 2yc'
_symmetry_space_group_name_H-M 'C 1 2/c 1'
_atom_sites_solution_hydrogens geom
_atom_sites_solution_primary direct
_atom_sites_solution_secondary difmap
_audit_creation_method SHELXL-97
_cell_angle_alpha 90.00
_cell_angle_beta 117.046(9)
_cell_angle_gamma 90.00
_cell_formula_units_Z 8
_cell_length_a 18.6810(11)
_cell_length_b 9.0430(7)
_cell_length_c 13.6950(9)
_cell_measurement_reflns_used 25
_cell_measurement_temperature 293(2)
_cell_measurement_theta_max 14.02
_cell_measurement_theta_min 10.96
_cell_volume 2060.5(3)
_computing_cell_refinement 'CAD-4 EXPRESS'
_computing_data_collection 'CAD-4 EXPRESS (Enraf--Nonius, 1994)'
_computing_data_reduction 'XCAD4 (Harms & Wocadlo, 1995)'
_computing_molecular_graphics 'MERCURY (Macrae <i>et al.</i>,  2006) and PLATON (Spek, 2003)'
_computing_publication_material SHELXTL/PC
_computing_structure_refinement SHELXTL/PC
_computing_structure_solution 'SHELXTL/PC (Bruker, 2000)'
_diffrn_ambient_temperature 293(2)
_diffrn_measured_fraction_theta_full 1.000
_diffrn_measured_fraction_theta_max 1.000
_diffrn_measurement_device_type 'Nonius MACH3 sealed-tube'
_diffrn_measurement_method \w-2\q
_diffrn_radiation_monochromator graphite
_diffrn_radiation_source 'fine-focus sealed tube'
_diffrn_radiation_type MoK\a
_diffrn_radiation_wavelength 0.71069
_diffrn_reflns_av_R_equivalents 0.0136
_diffrn_reflns_av_sigmaI/netI 0.0131
_diffrn_reflns_limit_h_max 22
_diffrn_reflns_limit_h_min 0
_diffrn_reflns_limit_k_max 10
_diffrn_reflns_limit_k_min -1
_diffrn_reflns_limit_l_max 14
_diffrn_reflns_limit_l_min -16
_diffrn_reflns_number 2125
_diffrn_reflns_theta_full 25.00
_diffrn_reflns_theta_max 24.98
_diffrn_reflns_theta_min 2.45
_diffrn_standards_decay_% 0
_diffrn_standards_interval_time 60
_diffrn_standards_number 3
_exptl_absorpt_coefficient_mu 0.130
_exptl_absorpt_correction_T_max 0.9961
_exptl_absorpt_correction_T_min 0.9583
_exptl_absorpt_correction_type psi-scan
_exptl_absorpt_process_details '(North <i>et al.</i>,  1968)'
_exptl_crystal_colour colourless
_exptl_crystal_density_diffrn 1.497
_exptl_crystal_density_meas 1.49
_exptl_crystal_density_method
;
flotation in a mixture of xylene and bromoform
;
_exptl_crystal_description block
_exptl_crystal_F_000 976
_exptl_crystal_size_max 0.24
_exptl_crystal_size_mid 0.21
_exptl_crystal_size_min 0.19
_refine_diff_density_max 0.238
_refine_diff_density_min -0.154
_refine_ls_extinction_coef 0.0009(3)
_refine_ls_extinction_expression Fc^*^=kFc[1+0.001xFc^2^\l^3^/sin(2\q)]^-1/4^
_refine_ls_extinction_method SHELXL97
_refine_ls_goodness_of_fit_ref 1.087
_refine_ls_hydrogen_treatment constr
_refine_ls_matrix_type full
_refine_ls_number_parameters 150
_refine_ls_number_reflns 1813
_refine_ls_number_restraints 0
_refine_ls_restrained_S_all 1.087
_refine_ls_R_factor_all 0.0570
_refine_ls_R_factor_gt 0.0413
_refine_ls_shift/su_max 0.000
_refine_ls_shift/su_mean 0.000
_refine_ls_structure_factor_coef Fsqd
_refine_ls_weighting_details 'calc w=1/[\s^2^(Fo^2^)+(0.061P)^2^+1.481P] where P=(Fo^2^+2Fc^2^)/3'
_refine_ls_weighting_scheme calc
_refine_ls_wR_factor_gt 0.1185
_refine_ls_wR_factor_ref 0.1291
_reflns_number_gt 1385
_reflns_number_total 1813
_reflns_threshold_expression I>2\s(I)
_cod_data_source_file sj2104.cif
_cod_data_source_block I
_cod_original_cell_volume 2060.5(2)
_cod_original_sg_symbol_H-M 'C 2/c'
_cod_database_code 2210385
_cod_database_fobs_code 2210385

loop_
_symmetry_equiv_pos_as_xyz
'x, y, z'
'-x, y, -z+1/2'
'x+1/2, y+1/2, z'
'-x+1/2, y+1/2, -z+1/2'
'-x, -y, -z'
'x, -y, z-1/2'
'-x+1/2, -y+1/2, -z'
'x+1/2, -y+1/2, z-1/2'

loop_
_atom_site_type_symbol
_atom_site_label
_atom_site_fract_x
_atom_site_fract_y
_atom_site_fract_z
_atom_site_U_iso_or_equiv
_atom_site_adp_type
_atom_site_calc_flag
_atom_site_refinement_flags
_atom_site_occupancy
N N1 0.93133(10) 0.46469(18) 1.05695(13) 0.0481(4) Uani d . 1
H H1 0.9605 0.5404 1.0887 0.058 Uiso calc R 1
C C2 0.85740(12) 0.4889(2) 0.97512(16) 0.0463(5) Uani d . 1
C C21 0.82986(14) 0.6442(2) 0.9452(2) 0.0644(7) Uani d . 1
H H21A 0.8553 0.7060 1.0089 0.097 Uiso calc R 1
H H21B 0.7726 0.6489 0.9178 0.097 Uiso calc R 1
H H21C 0.8439 0.6780 0.8897 0.097 Uiso calc R 1
C C3 0.81074(12) 0.3650(2) 0.92467(16) 0.0479(5) Uani d . 1
O O3 0.73697(10) 0.39533(19) 0.84236(14) 0.0722(5) Uani d . 1
H H3 0.7104 0.3191 0.8236 0.108 Uiso calc R 1
C C4 0.84028(12) 0.2226(2) 0.95901(16) 0.0462(5) Uani d . 1
C C41 0.79243(14) 0.0850(3) 0.9065(2) 0.0596(6) Uani d . 1
H H41A 0.8124 0.0405 0.8592 0.072 Uiso calc R 1
H H41B 0.7987 0.0139 0.9628 0.072 Uiso calc R 1
O O42 0.71028(11) 0.1207(2) 0.84434(18) 0.0826(6) Uani d . 1
H H42 0.6845 0.0449 0.8185 0.124 Uiso calc R 1
C C5 0.91854(13) 0.2065(2) 1.04507(16) 0.0467(5) Uani d . 1
C C51 0.95451(15) 0.0560(3) 1.0861(2) 0.0607(6) Uani d . 1
H H51A 0.9284 0.0102 1.1256 0.073 Uiso calc R 1
H H51B 0.9465 -0.0071 1.0246 0.073 Uiso calc R 1
O O52 1.03790(11) 0.07242(19) 1.15651(15) 0.0750(6) Uani d . 1
H H52 1.0569 -0.0076 1.1844 0.113 Uiso calc R 1
C C6 0.96256(12) 0.3303(2) 1.09238(16) 0.0494(5) Uani d . 1
H H6 1.0144 0.3214 1.1493 0.059 Uiso calc R 1
N N11 0.91909(10) 0.3014(2) 0.78179(14) 0.0503(5) Uani d . 1
O O11 0.86920(11) 0.2084(2) 0.72804(17) 0.0873(6) Uani d . 1
O O12 0.98481(10) 0.26253(18) 0.85821(13) 0.0650(5) Uani d . 1
O O13 0.90772(10) 0.43554(19) 0.76429(16) 0.0789(6) Uani d . 1

loop_
_atom_site_aniso_label
_atom_site_aniso_U_11
_atom_site_aniso_U_22
_atom_site_aniso_U_33
_atom_site_aniso_U_12
_atom_site_aniso_U_13
_atom_site_aniso_U_23
N1 0.0449(9) 0.0420(9) 0.0475(9) -0.0050(8) 0.0124(8) -0.0063(8)
C2 0.0432(11) 0.0438(11) 0.0444(11) -0.0018(8) 0.0134(9) -0.0008(9)
C21 0.0569(13) 0.0469(13) 0.0677(15) 0.0009(11) 0.0094(11) 0.0008(11)
C3 0.0423(10) 0.0482(12) 0.0447(11) -0.0042(9) 0.0123(9) -0.0026(9)
O3 0.0504(9) 0.0580(10) 0.0730(11) -0.0066(7) -0.0025(8) -0.0005(9)
C4 0.0504(12) 0.0442(12) 0.0452(11) -0.0071(9) 0.0226(10) -0.0056(9)
C41 0.0597(14) 0.0498(13) 0.0660(14) -0.0122(10) 0.0257(12) -0.0104(10)
O42 0.0602(10) 0.0639(12) 0.1054(15) -0.0218(9) 0.0217(10) -0.0222(11)
C5 0.0540(12) 0.0445(11) 0.0441(11) 0.0013(9) 0.0243(10) 0.0003(9)
C51 0.0715(15) 0.0467(13) 0.0616(14) 0.0049(11) 0.0281(12) 0.0031(11)
O52 0.0711(11) 0.0607(11) 0.0737(11) 0.0192(9) 0.0158(9) 0.0094(9)
C6 0.0458(11) 0.0493(12) 0.0446(11) 0.0018(9) 0.0132(9) -0.0011(9)
N11 0.0411(9) 0.0493(11) 0.0544(10) -0.0045(8) 0.0164(8) -0.0007(9)
O11 0.0630(11) 0.0874(14) 0.0921(13) -0.0323(10) 0.0183(10) -0.0246(11)
O12 0.0554(9) 0.0523(9) 0.0642(10) 0.0073(7) 0.0071(8) 0.0099(7)
O13 0.0515(10) 0.0526(11) 0.1037(14) 0.0093(8) 0.0101(9) 0.0181(9)

loop_
_atom_type_symbol
_atom_type_description
_atom_type_scat_dispersion_real
_atom_type_scat_dispersion_imag
_atom_type_scat_source
C C 0.0033 0.0016 'International Tables Vol C Tables 4.2.6.8 and 6.1.1.4'
H H 0.0000 0.0000 'International Tables Vol C Tables 4.2.6.8 and 6.1.1.4'
N N 0.0061 0.0033 'International Tables Vol C Tables 4.2.6.8 and 6.1.1.4'
O O 0.0106 0.0060 'International Tables Vol C Tables 4.2.6.8 and 6.1.1.4'

loop_
_geom_angle_atom_site_label_1
_geom_angle_atom_site_label_2
_geom_angle_atom_site_label_3
_geom_angle
_geom_angle_publ_flag
C6 N1 C2 124.28(17) y
C6 N1 H1 117.9 ?
C2 N1 H1 117.9 ?
N1 C2 C3 117.17(18) ?
N1 C2 C21 118.63(18) ?
C3 C2 C21 124.19(18) ?
C2 C21 H21A 109.5 ?
C2 C21 H21B 109.5 ?
H21A C21 H21B 109.5 ?
C2 C21 H21C 109.5 ?
H21A C21 H21C 109.5 ?
H21B C21 H21C 109.5 ?
O3 C3 C2 114.86(19) ?
O3 C3 C4 124.35(18) ?
C2 C3 C4 120.79(18) ?
C3 O3 H3 109.5 ?
C3 C4 C5 118.58(18) ?
C3 C4 C41 122.81(19) ?
C5 C4 C41 118.60(19) ?
O42 C41 C4 110.16(19) y
O42 C41 H41A 109.6 ?
C4 C41 H41A 109.6 ?
O42 C41 H41B 109.6 ?
C4 C41 H41B 109.6 ?
H41A C41 H41B 108.1 ?
C41 O42 H42 109.5 ?
C6 C5 C4 118.99(19) ?
C6 C5 C51 119.54(19) ?
C4 C5 C51 121.47(19) ?
O52 C51 C5 108.90(18) y
O52 C51 H51A 109.9 ?
C5 C51 H51A 109.9 ?
O52 C51 H51B 109.9 ?
C5 C51 H51B 109.9 ?
H51A C51 H51B 108.3 ?
C51 O52 H52 109.5 ?
N1 C6 C5 120.18(18) ?
N1 C6 H6 119.9 ?
C5 C6 H6 119.9 ?
O11 N11 O13 122.80(19) ?
O11 N11 O12 120.08(19) ?
O13 N11 O12 117.12(17) ?

loop_
_geom_bond_atom_site_label_1
_geom_bond_atom_site_label_2
_geom_bond_distance
_geom_bond_publ_flag
N1 C6 1.340(3) y
N1 C2 1.343(2) y
N1 H1 0.8600 ?
C2 C3 1.394(3) ?
C2 C21 1.488(3) ?
C21 H21A 0.9600 ?
C21 H21B 0.9600 ?
C21 H21C 0.9600 ?
C3 O3 1.354(2) y
C3 C4 1.396(3) ?
O3 H3 0.8200 ?
C4 C5 1.407(3) ?
C4 C41 1.510(3) ?
C41 O42 1.413(3) ?
C41 H41A 0.9700 ?
C41 H41B 0.9700 ?
O42 H42 0.8200 ?
C5 C6 1.366(3) ?
C5 C51 1.509(3) ?
C51 O52 1.419(3) ?
C51 H51A 0.9700 ?
C51 H51B 0.9700 ?
O52 H52 0.8200 ?
C6 H6 0.9300 ?
N11 O11 1.222(2) ?
N11 O13 1.236(2) ?
N11 O12 1.248(2) ?

loop_
_geom_hbond_atom_site_label_D
_geom_hbond_atom_site_label_H
_geom_hbond_atom_site_label_A
_geom_hbond_site_symmetry_A
_geom_hbond_distance_DH
_geom_hbond_distance_HA
_geom_hbond_distance_DA
_geom_hbond_angle_DHA
O3 H3 O42 . 0.82 1.82 2.535(2) 145.6
N1 H1 O12 5_767 0.86 2.02 2.869(2) 170.4
O42 H42 O13 4_646 0.82 1.86 2.626(2) 155.2
O52 H52 O11 5_757 0.82 2.27 3.077(3) 169.8

loop_
_geom_torsion_atom_site_label_1
_geom_torsion_atom_site_label_2
_geom_torsion_atom_site_label_3
_geom_torsion_atom_site_label_4
_geom_torsion
_geom_torsion_publ_flag
C6 N1 C2 C3 0.1(3) ?
C6 N1 C2 C21 179.1(2) ?
N1 C2 C3 O3 -179.63(18) ?
C21 C2 C3 O3 1.4(3) ?
N1 C2 C3 C4 0.3(3) ?
C21 C2 C3 C4 -178.6(2) ?
O3 C3 C4 C5 179.4(2) ?
C2 C3 C4 C5 -0.6(3) ?
O3 C3 C4 C41 0.5(3) ?
C2 C3 C4 C41 -179.5(2) ?
C3 C4 C41 O42 -16.8(3) y
C5 C4 C41 O42 164.26(19) ?
C3 C4 C5 C6 0.4(3) ?
C41 C4 C5 C6 179.37(19) ?
C3 C4 C5 C51 -179.72(19) ?
C41 C4 C5 C51 -0.8(3) ?
C6 C5 C51 O52 -11.6(3) y
C4 C5 C51 O52 168.53(19) ?
C2 N1 C6 C5 -0.3(3) ?
C4 C5 C6 N1 0.0(3) ?
C51 C5 C6 N1 -179.9(2) ?

loop_
_cod_related_entry_id
_cod_related_entry_database
_cod_related_entry_code
1 ChemSpider 21127415
